data_4512816
loop_
_publ_author_name
'Brown, Houston J. S.'
'Wiese, Stefan'
'Roberts, John A. S.'
'Bullock, R. Morris'
'Helm, Monte L.'

_publ_section_title
;
 Electrocatalytic Hydrogen Production by [Ni(7PPh2NH)2]2+: Removing the
 Distinction Between Endo- and Exo-Protonation Sites
;
_journal_issue 4
_journal_name_full 'ACS Catalysis'
_journal_page_first 2116
_journal_paper_doi 10.1021/cs502132y
_journal_volume 5
_journal_year 2015
_chemical_formula_moiety 'C34 H39 F3 N2 Ni O2 P4, 2(B F4), 2(C H2 Cl2), C2 H F3 O2'
_chemical_formula_sum 'C38 H44 B2 Cl4 F14 N2 Ni O4 P4'
_chemical_formula_weight 1204.76
_chemical_name_systematic
;
 ?
;
_space_group_crystal_system triclinic
_space_group_IT_number 2
_space_group_name_Hall '-P 1'
_space_group_name_H-M_alt 'P -1'
_symmetry_space_group_name_Hall '-P 1'
_symmetry_space_group_name_H-M 'P -1'
_atom_sites_solution_hydrogens mixed
_atom_sites_solution_primary direct
_audit_creation_date 2014-09-29
_audit_creation_method
;
Olex2 1.2
(compiled 2013.11.15 svn.r2839 for OlexSys, GUI svn.r4713)
;
_cell_angle_alpha 94.9100(10)
_cell_angle_beta 101.0460(10)
_cell_angle_gamma 109.5540(10)
_cell_formula_units_Z 2
_cell_length_a 10.3197(2)
_cell_length_b 13.2465(3)
_cell_length_c 19.7249(5)
_cell_measurement_reflns_used 9986
_cell_measurement_temperature 100(2)
_cell_measurement_theta_max 26.49
_cell_measurement_theta_min 2.33
_cell_volume 2460.92(10)
_computing_molecular_graphics 'Olex2 (Dolomanov et al., 2009)'
_computing_publication_material 'Olex2 (Dolomanov et al., 2009)'
_computing_structure_refinement 'ShelXL (Sheldrick, 2008)'
_computing_structure_solution 'ShelXS (Sheldrick, 2008)'
_diffrn_ambient_temperature 100.15
_diffrn_measured_fraction_theta_full 0.999
_diffrn_measured_fraction_theta_max 0.986
_diffrn_measurement_device_type 'Bruker APEX-II CCD'
_diffrn_measurement_method '\f and \w scans'
_diffrn_radiation_monochromator graphite
_diffrn_radiation_type MoK\a
_diffrn_radiation_wavelength 0.71073
_diffrn_reflns_av_R_equivalents 0.0779
_diffrn_reflns_av_unetI/netI 0.0783
_diffrn_reflns_Laue_measured_fraction_full 0.999
_diffrn_reflns_Laue_measured_fraction_max 0.986
_diffrn_reflns_limit_h_max 12
_diffrn_reflns_limit_h_min -12
_diffrn_reflns_limit_k_max 15
_diffrn_reflns_limit_k_min -16
_diffrn_reflns_limit_l_max 24
_diffrn_reflns_limit_l_min -24
_diffrn_reflns_number 53555
_diffrn_reflns_point_group_measured_fraction_full 0.999
_diffrn_reflns_point_group_measured_fraction_max 0.986
_diffrn_reflns_theta_full 25.242
_diffrn_reflns_theta_max 26.686
_diffrn_reflns_theta_min 1.653
_diffrn_standards_number 0
_exptl_absorpt_coefficient_mu 0.836
_exptl_absorpt_correction_type none
_exptl_crystal_colour orange
_exptl_crystal_colour_primary orange
_exptl_crystal_density_diffrn 1.626
_exptl_crystal_description block
_exptl_crystal_F_000 1220
_exptl_crystal_size_max 0.05
_exptl_crystal_size_mid 0.04
_exptl_crystal_size_min 0.04
_refine_diff_density_max 1.755
_refine_diff_density_min -1.822
_refine_diff_density_rms 0.128
_refine_ls_extinction_method none
_refine_ls_goodness_of_fit_ref 1.021
_refine_ls_hydrogen_treatment mixed
_refine_ls_matrix_type full
_refine_ls_number_parameters 626
_refine_ls_number_reflns 10245
_refine_ls_number_restraints 0
_refine_ls_restrained_S_all 1.021
_refine_ls_R_factor_all 0.1214
_refine_ls_R_factor_gt 0.0725
_refine_ls_shift/su_max 0.000
_refine_ls_shift/su_mean 0.000
_refine_ls_structure_factor_coef Fsqd
_refine_ls_weighting_details
;
 w=1/[\s^2^(Fo^2^)+(0.1067P)^2^+8.3208P]
 where P=(Fo^2^+2Fc^2^)/3
;
_refine_ls_weighting_scheme calc
_refine_ls_wR_factor_gt 0.1828
_refine_ls_wR_factor_ref 0.2114
_reflns_Friedel_coverage 0.000
_reflns_number_gt 6687
_reflns_number_total 10245
_reflns_threshold_expression 'I > 2\s(I)'
_cod_data_source_file cs502132y_si_002.cif
_cod_data_source_block helm025_0m
_cod_depositor_comments 'Adding full bibliography for 4512815--4512816.cif.'
_cod_database_code 4512816
_shelxl_version_number 2013-2
_shelx_space_group_comment
;
The symmetry employed for this shelxl refinement is uniquely defined
by the following loop, which should always be used as a source of
symmetry information in preference to the above space-group names.
They are only intended as comments.
;
_shelx_estimated_absorpt_t_max 0.967
_shelx_estimated_absorpt_t_min 0.959
_olex2_refinement_description
;
1. Fixed Uiso
 At 1.2 times of:
  All C(H) groups, All C(H,H) groups, All N(H) groups, All N(H,H) groups
 At 1.5 times of:
  All O(H) groups
2.a Secondary CH2 refined with riding coordinates:
 N2(H2a,H2b), C1(H1a,H1b), C2(H2c,H2d), C3(H3a,H3b), C4(H4a,H4b), C5(H5a,H5b),
 C6(H6a,H6b), C7(H7a,H7b), C8(H8a,H8b), C1S(H1Sa,H1Sb), C4S(H4Sa,H4Sb)
2.b Aromatic/amide H refined with riding coordinates:
 C10(H10), C11(H11), C12(H12), C13(H13), C14(H14), C16(H16), C17(H17),
 C18(H18), C19(H19), C20(H20), C22(H22), C23(H23), C24(H24), C25(H25), C26(H26),
  C28(H28), C29(H29), C30(H30), C31(H31), C32(H32)
2.c Idealised tetrahedral OH refined as rotating group:
 O2S(H2S)
;

loop_
_space_group_symop_operation_xyz
'x, y, z'
'-x, -y, -z'

loop_
_atom_site_label
_atom_site_type_symbol
_atom_site_fract_x
_atom_site_fract_y
_atom_site_fract_z
_atom_site_U_iso_or_equiv
_atom_site_adp_type
_atom_site_occupancy
_atom_site_site_symmetry_order
_atom_site_calc_flag
_atom_site_refinement_flags_posn
Ni1 Ni 0.31656(7) 0.92225(5) 0.23524(3) 0.01565(18) Uani 1 1 d .
P1 P 0.29246(14) 0.76474(11) 0.17608(7) 0.0191(3) Uani 1 1 d .
P2 P 0.53112(13) 0.95525(11) 0.21817(7) 0.0171(3) Uani 1 1 d .
P3 P 0.09300(14) 0.90144(11) 0.20652(7) 0.0170(3) Uani 1 1 d .
P4 P 0.32955(14) 1.09146(11) 0.24631(7) 0.0198(3) Uani 1 1 d .
N1 N 0.3758(5) 0.9033(4) 0.0843(2) 0.0205(10) Uani 1 1 d .
H1 H 0.373(6) 0.908(5) 0.045(3) 0.025 Uiso 1 1 d R
N2 N 0.1981(5) 1.0158(4) 0.1056(2) 0.0223(10) Uani 1 1 d .
H2A H 0.2619 0.9748 0.1028 0.027 Uiso 1 1 calc R
H2B H 0.1747 1.0364 0.0590 0.027 Uiso 1 1 calc R
O1 O 0.3598(4) 0.8684(3) 0.3337(2) 0.0300(9) Uani 1 1 d .
O2 O 0.2741(6) 0.9716(4) 0.3933(2) 0.0469(13) Uani 1 1 d .
F1 F 0.4466(7) 0.8014(6) 0.4504(3) 0.096(2) Uani 1 1 d .
F2 F 0.2278(6) 0.7620(4) 0.4467(3) 0.0834(17) Uani 1 1 d .
F3 F 0.3772(6) 0.9039(4) 0.5097(2) 0.0639(13) Uani 1 1 d .
C1 C 0.3210(6) 0.7872(4) 0.0884(3) 0.0227(12) Uani 1 1 d .
H1A H 0.3890 0.7540 0.0775 0.027 Uiso 1 1 calc R
H1B H 0.2305 0.7514 0.0530 0.027 Uiso 1 1 calc R
C2 C 0.5207(5) 0.9645(5) 0.1249(3) 0.0209(11) Uani 1 1 d .
H2C H 0.5479 1.0415 0.1184 0.025 Uiso 1 1 calc R
H2D H 0.5870 0.9346 0.1083 0.025 Uiso 1 1 calc R
C3 C 0.4442(6) 0.7324(5) 0.2185(3) 0.0272(13) Uani 1 1 d .
H3A H 0.4306 0.7082 0.2636 0.033 Uiso 1 1 calc R
H3B H 0.4543 0.6733 0.1882 0.033 Uiso 1 1 calc R
C4 C 0.5764(6) 0.8347(5) 0.2310(3) 0.0293(13) Uani 1 1 d .
H4A H 0.6350 0.8255 0.1984 0.035 Uiso 1 1 calc R
H4B H 0.6330 0.8450 0.2793 0.035 Uiso 1 1 calc R
C5 C 0.0634(6) 0.9401(5) 0.1192(3) 0.0273(13) Uani 1 1 d .
H5A H 0.0248 0.8739 0.0833 0.033 Uiso 1 1 calc R
H5B H -0.0074 0.9758 0.1153 0.033 Uiso 1 1 calc R
C6 C 0.2774(6) 1.1162(5) 0.1561(3) 0.0266(12) Uani 1 1 d .
H6A H 0.2186 1.1619 0.1558 0.032 Uiso 1 1 calc R
H6B H 0.3636 1.1571 0.1409 0.032 Uiso 1 1 calc R
C7 C 0.0590(6) 1.0028(4) 0.2629(3) 0.0227(12) Uani 1 1 d .
H7A H -0.0240 1.0174 0.2379 0.027 Uiso 1 1 calc R
H7B H 0.0369 0.9739 0.3057 0.027 Uiso 1 1 calc R
C8 C 0.1869(6) 1.1079(5) 0.2833(3) 0.0235(12) Uani 1 1 d .
H8A H 0.2189 1.1263 0.3349 0.028 Uiso 1 1 calc R
H8B H 0.1611 1.1679 0.2655 0.028 Uiso 1 1 calc R
C9 C 0.1441(6) 0.6395(4) 0.1649(3) 0.0238(12) Uani 1 1 d .
C10 C 0.0472(7) 0.5910(5) 0.1020(4) 0.0406(16) Uani 1 1 d .
H10 H 0.0542 0.6256 0.0619 0.049 Uiso 1 1 calc R
C11 C -0.0615(7) 0.4908(5) 0.0972(4) 0.0439(17) Uani 1 1 d .
H11 H -0.1271 0.4572 0.0537 0.053 Uiso 1 1 calc R
C12 C -0.0729(7) 0.4415(5) 0.1551(4) 0.0372(16) Uani 1 1 d .
H12 H -0.1465 0.3737 0.1519 0.045 Uiso 1 1 calc R
C13 C 0.0213(7) 0.4897(5) 0.2176(4) 0.0396(16) Uani 1 1 d .
H13 H 0.0131 0.4548 0.2575 0.048 Uiso 1 1 calc R
C14 C 0.1283(7) 0.5883(5) 0.2236(4) 0.0341(14) Uani 1 1 d .
H14 H 0.1916 0.6217 0.2677 0.041 Uiso 1 1 calc R
C15 C 0.6899(5) 1.0646(5) 0.2667(3) 0.0239(12) Uani 1 1 d .
C16 C 0.7845(6) 1.1340(4) 0.2348(3) 0.0240(12) Uani 1 1 d .
H16 H 0.7635 1.1296 0.1853 0.029 Uiso 1 1 calc R
C17 C 0.9102(6) 1.2100(5) 0.2757(3) 0.0318(14) Uani 1 1 d .
H17 H 0.9754 1.2576 0.2542 0.038 Uiso 1 1 calc R
C18 C 0.9399(7) 1.2164(7) 0.3459(4) 0.052(2) Uani 1 1 d .
H18 H 1.0263 1.2686 0.3731 0.063 Uiso 1 1 calc R
C19 C 0.8476(8) 1.1489(9) 0.3789(4) 0.073(3) Uani 1 1 d .
H19 H 0.8697 1.1542 0.4284 0.088 Uiso 1 1 calc R
C20 C 0.7216(7) 1.0727(8) 0.3383(3) 0.056(2) Uani 1 1 d .
H20 H 0.6567 1.0258 0.3604 0.068 Uiso 1 1 calc R
C21 C -0.0568(5) 0.7794(4) 0.2021(3) 0.0213(12) Uani 1 1 d .
C22 C -0.1590(6) 0.7283(6) 0.1430(3) 0.0385(16) Uani 1 1 d .
H22 H -0.1510 0.7553 0.1003 0.046 Uiso 1 1 calc R
C23 C -0.2760(7) 0.6365(6) 0.1437(4) 0.0477(18) Uani 1 1 d .
H23 H -0.3453 0.6000 0.1018 0.057 Uiso 1 1 calc R
C24 C -0.2885(7) 0.6007(5) 0.2052(4) 0.0405(17) Uani 1 1 d .
H24 H -0.3689 0.5400 0.2067 0.049 Uiso 1 1 calc R
C25 C -0.1860(7) 0.6512(5) 0.2656(4) 0.0415(17) Uani 1 1 d .
H25 H -0.1951 0.6245 0.3083 0.050 Uiso 1 1 calc R
C26 C -0.0698(7) 0.7405(5) 0.2642(3) 0.0341(14) Uani 1 1 d .
H26 H 0.0011 0.7751 0.3059 0.041 Uiso 1 1 calc R
C27 C 0.4824(6) 1.2090(5) 0.2897(3) 0.0317(14) Uani 1 1 d .
C28 C 0.5698(6) 1.2778(5) 0.2540(4) 0.0337(14) Uani 1 1 d .
H28 H 0.5498 1.2638 0.2044 0.040 Uiso 1 1 calc R
C29 C 0.6852(7) 1.3661(5) 0.2907(5) 0.0468(19) Uani 1 1 d .
H29 H 0.7454 1.4124 0.2663 0.056 Uiso 1 1 calc R
C30 C 0.7134(8) 1.3873(6) 0.3632(5) 0.067(3) Uani 1 1 d .
H30 H 0.7936 1.4476 0.3883 0.081 Uiso 1 1 calc R
C31 C 0.6250(10) 1.3209(7) 0.3991(5) 0.083(3) Uani 1 1 d .
H31 H 0.6425 1.3371 0.4486 0.099 Uiso 1 1 calc R
C32 C 0.5108(8) 1.2306(6) 0.3620(4) 0.060(2) Uani 1 1 d .
H32 H 0.4518 1.1835 0.3865 0.072 Uiso 1 1 calc R
C33 C 0.3275(6) 0.9006(5) 0.3861(3) 0.0294(13) Uani 1 1 d .
C34 C 0.3479(8) 0.8415(6) 0.4491(3) 0.0417(17) Uani 1 1 d .
B1 B 0.3911(9) 0.2027(6) 0.0153(4) 0.0375(18) Uani 1 1 d .
F4 F 0.2470(4) 0.1772(3) 0.01414(17) 0.0325(8) Uani 1 1 d .
F5 F 0.4717(5) 0.2837(3) 0.0715(3) 0.0588(12) Uani 1 1 d .
F6 F 0.4164(5) 0.2383(4) -0.0462(2) 0.0613(14) Uani 1 1 d .
F7 F 0.4245(4) 0.1104(3) 0.02174(18) 0.0370(9) Uani 1 1 d .
B2 B 0.9190(7) 0.1693(5) 0.0645(3) 0.0240(13) Uani 1 1 d .
F8 F 0.7843(3) 0.1630(3) 0.06833(17) 0.0356(8) Uani 1 1 d .
F9 F 1.0094(4) 0.2019(3) 0.13024(18) 0.0351(8) Uani 1 1 d .
F10 F 0.9171(4) 0.0694(3) 0.03593(18) 0.0390(9) Uani 1 1 d .
F11 F 0.9662(4) 0.2437(3) 0.02010(19) 0.0374(9) Uani 1 1 d .
C1S C 0.2493(6) 0.4018(5) 0.1041(4) 0.0372(16) Uani 1 1 d .
H1SA H 0.1550 0.4062 0.1029 0.045 Uiso 1 1 calc R
H1SB H 0.2350 0.3299 0.0784 0.045 Uiso 1 1 calc R
Cl1S Cl 0.34555(17) 0.50560(13) 0.06172(9) 0.0415(4) Uani 1 1 d .
Cl2S Cl 0.33837(17) 0.41383(14) 0.19145(10) 0.0430(4) Uani 1 1 d .
C2S C 0.2087(12) 0.1410(9) 0.4979(5) 0.076(3) Uani 1 1 d .
C3S C 0.1653(15) 0.1831(11) 0.5638(5) 0.086(4) Uani 1 1 d .
F1S F 0.1243(12) 0.2614(9) 0.5521(3) 0.186(5) Uani 1 1 d .
F2S F 0.0848(12) 0.1068(8) 0.5894(6) 0.198(6) Uani 1 1 d .
F3S F 0.2836(8) 0.2248(6) 0.6137(3) 0.109(2) Uani 1 1 d .
O1S O 0.2384(9) 0.1972(6) 0.4547(3) 0.088(2) Uani 1 1 d .
O2S O 0.2117(10) 0.0457(6) 0.5015(3) 0.094(3) Uani 1 1 d .
H2S H 0.2263 0.0209 0.4643 0.140 Uiso 1 1 calc GR
C4S C 0.3139(10) 0.4478(8) 0.3625(7) 0.084(3) Uani 1 1 d .
H4SA H 0.3208 0.3770 0.3710 0.101 Uiso 1 1 calc R
H4SB H 0.2716 0.4422 0.3122 0.101 Uiso 1 1 calc R
Cl3S Cl 0.4805(7) 0.5506(5) 0.3872(5) 0.241(3) Uani 1 1 d .
Cl4S Cl 0.2024(6) 0.4880(3) 0.4187(3) 0.206(3) Uani 1 1 d .

loop_
_atom_site_aniso_label
_atom_site_aniso_U_11
_atom_site_aniso_U_22
_atom_site_aniso_U_33
_atom_site_aniso_U_23
_atom_site_aniso_U_13
_atom_site_aniso_U_12
Ni1 0.0149(3) 0.0195(4) 0.0173(3) 0.0084(3) 0.0094(3) 0.0078(3)
P1 0.0165(7) 0.0191(7) 0.0261(7) 0.0084(6) 0.0092(6) 0.0084(6)
P2 0.0142(6) 0.0234(7) 0.0159(6) 0.0068(5) 0.0071(5) 0.0067(5)
P3 0.0160(6) 0.0214(7) 0.0184(7) 0.0071(5) 0.0099(5) 0.0085(5)
P4 0.0198(7) 0.0190(7) 0.0240(7) 0.0101(6) 0.0087(6) 0.0077(6)
N1 0.019(2) 0.025(3) 0.014(2) 0.002(2) 0.0040(19) 0.0045(19)
N2 0.025(2) 0.029(3) 0.020(2) 0.014(2) 0.0101(19) 0.014(2)
O1 0.039(2) 0.039(3) 0.024(2) 0.0142(18) 0.0160(18) 0.023(2)
O2 0.082(4) 0.060(3) 0.028(2) 0.021(2) 0.028(2) 0.051(3)
F1 0.148(5) 0.175(6) 0.056(3) 0.077(4) 0.061(3) 0.138(5)
F2 0.103(4) 0.069(3) 0.064(3) 0.043(3) 0.025(3) 0.002(3)
F3 0.098(4) 0.083(4) 0.026(2) 0.018(2) 0.019(2) 0.048(3)
C1 0.025(3) 0.022(3) 0.022(3) 0.001(2) 0.008(2) 0.008(2)
C2 0.017(3) 0.031(3) 0.016(3) 0.005(2) 0.009(2) 0.007(2)
C3 0.026(3) 0.030(3) 0.035(3) 0.012(3) 0.010(3) 0.019(3)
C4 0.019(3) 0.033(3) 0.044(4) 0.021(3) 0.013(3) 0.014(3)
C5 0.018(3) 0.041(4) 0.029(3) 0.016(3) 0.010(2) 0.014(3)
C6 0.033(3) 0.026(3) 0.028(3) 0.014(2) 0.013(3) 0.014(3)
C7 0.026(3) 0.024(3) 0.027(3) 0.007(2) 0.016(2) 0.014(2)
C8 0.027(3) 0.026(3) 0.023(3) 0.004(2) 0.012(2) 0.013(2)
C9 0.019(3) 0.016(3) 0.042(3) 0.003(2) 0.013(2) 0.010(2)
C10 0.027(3) 0.036(4) 0.060(5) 0.023(3) 0.009(3) 0.010(3)
C11 0.027(3) 0.028(4) 0.068(5) 0.010(3) 0.001(3) 0.004(3)
C12 0.029(3) 0.020(3) 0.069(5) 0.008(3) 0.028(3) 0.008(3)
C13 0.040(4) 0.026(3) 0.056(4) 0.008(3) 0.033(3) 0.004(3)
C14 0.038(4) 0.026(3) 0.042(4) 0.008(3) 0.024(3) 0.007(3)
C15 0.014(3) 0.035(3) 0.022(3) -0.001(2) 0.006(2) 0.009(2)
C16 0.020(3) 0.018(3) 0.037(3) 0.003(2) 0.011(2) 0.010(2)
C17 0.017(3) 0.024(3) 0.051(4) -0.007(3) 0.010(3) 0.006(2)
C18 0.021(3) 0.068(5) 0.048(4) -0.033(4) 0.001(3) 0.005(3)
C19 0.026(4) 0.141(9) 0.022(4) -0.020(4) 0.004(3) -0.002(5)
C20 0.027(4) 0.102(7) 0.021(3) 0.003(4) 0.008(3) -0.001(4)
C21 0.017(3) 0.025(3) 0.030(3) 0.010(2) 0.017(2) 0.010(2)
C22 0.018(3) 0.050(4) 0.038(4) 0.009(3) 0.007(3) -0.001(3)
C23 0.017(3) 0.058(5) 0.058(5) 0.009(4) 0.007(3) 0.003(3)
C24 0.021(3) 0.032(4) 0.071(5) 0.011(3) 0.018(3) 0.008(3)
C25 0.048(4) 0.036(4) 0.054(4) 0.025(3) 0.034(4) 0.015(3)
C26 0.034(3) 0.028(3) 0.038(4) 0.010(3) 0.015(3) 0.005(3)
C27 0.027(3) 0.020(3) 0.047(4) 0.016(3) 0.002(3) 0.009(3)
C28 0.027(3) 0.025(3) 0.057(4) 0.013(3) 0.019(3) 0.013(3)
C29 0.028(3) 0.027(4) 0.090(6) 0.022(4) 0.017(4) 0.012(3)
C30 0.046(5) 0.031(4) 0.097(7) 0.029(4) -0.019(5) -0.007(3)
C31 0.083(7) 0.047(5) 0.066(6) 0.024(5) -0.026(5) -0.022(5)
C32 0.055(5) 0.037(4) 0.049(5) 0.018(4) -0.020(4) -0.018(3)
C33 0.034(3) 0.034(3) 0.025(3) 0.014(3) 0.012(3) 0.013(3)
C34 0.061(5) 0.056(5) 0.029(3) 0.021(3) 0.026(3) 0.035(4)
B1 0.057(5) 0.028(4) 0.047(5) 0.018(4) 0.036(4) 0.025(4)
F4 0.045(2) 0.037(2) 0.0315(18) 0.0177(16) 0.0256(16) 0.0240(17)
F5 0.058(3) 0.042(3) 0.077(3) 0.003(2) 0.039(2) 0.009(2)
F6 0.090(3) 0.078(3) 0.072(3) 0.062(3) 0.069(3) 0.062(3)
F7 0.052(2) 0.038(2) 0.038(2) 0.0203(17) 0.0245(18) 0.0274(18)
B2 0.019(3) 0.026(3) 0.023(3) 0.005(3) 0.003(3) 0.004(3)
F8 0.0227(17) 0.058(2) 0.0282(18) 0.0059(17) 0.0063(14) 0.0179(17)
F9 0.0273(18) 0.041(2) 0.0315(19) 0.0027(16) -0.0027(15) 0.0113(16)
F10 0.063(3) 0.030(2) 0.0318(19) 0.0069(16) 0.0106(18) 0.0271(19)
F11 0.0280(19) 0.033(2) 0.047(2) 0.0205(17) 0.0036(16) 0.0049(16)
C1S 0.019(3) 0.024(3) 0.064(5) -0.004(3) 0.005(3) 0.008(3)
Cl1S 0.0329(8) 0.0345(9) 0.0529(10) 0.0001(8) 0.0050(7) 0.0113(7)
Cl2S 0.0324(8) 0.0360(9) 0.0577(11) 0.0037(8) 0.0091(8) 0.0106(7)
C2S 0.111(8) 0.110(9) 0.043(5) 0.011(5) 0.013(5) 0.088(7)
C3S 0.135(10) 0.111(9) 0.033(5) -0.006(5) 0.001(6) 0.087(9)
F1S 0.321(13) 0.293(12) 0.055(4) -0.003(5) 0.013(5) 0.275(12)
F2S 0.235(11) 0.150(8) 0.196(10) -0.043(7) 0.171(9) 0.002(8)
F3S 0.160(7) 0.149(6) 0.043(3) -0.001(3) 0.015(4) 0.096(6)
O1S 0.144(7) 0.102(6) 0.044(4) 0.016(4) 0.011(4) 0.084(5)
O2S 0.177(8) 0.110(6) 0.052(4) 0.031(4) 0.063(5) 0.104(6)
C4S 0.068(6) 0.043(5) 0.136(10) 0.007(6) 0.045(6) 0.004(5)
Cl3S 0.184(6) 0.143(5) 0.409(11) 0.073(6) 0.089(6) 0.058(4)
Cl4S 0.203(5) 0.078(3) 0.247(6) -0.011(3) -0.067(5) 0.012(3)

loop_
_atom_type_symbol
_atom_type_description
_atom_type_scat_dispersion_real
_atom_type_scat_dispersion_imag
_atom_type_scat_source
C C 0.0033 0.0016 'International Tables Vol C Tables 4.2.6.8 and 6.1.1.4'
H H 0.0000 0.0000 'International Tables Vol C Tables 4.2.6.8 and 6.1.1.4'
B B 0.0013 0.0007 'International Tables Vol C Tables 4.2.6.8 and 6.1.1.4'
Cl Cl 0.1484 0.1585 'International Tables Vol C Tables 4.2.6.8 and 6.1.1.4'
F F 0.0171 0.0103 'International Tables Vol C Tables 4.2.6.8 and 6.1.1.4'
N N 0.0061 0.0033 'International Tables Vol C Tables 4.2.6.8 and 6.1.1.4'
Ni Ni 0.3393 1.1124 'International Tables Vol C Tables 4.2.6.8 and 6.1.1.4'
O O 0.0106 0.0060 'International Tables Vol C Tables 4.2.6.8 and 6.1.1.4'
P P 0.1023 0.0942 'International Tables Vol C Tables 4.2.6.8 and 6.1.1.4'

loop_
_geom_angle_atom_site_label_1
_geom_angle_atom_site_label_2
_geom_angle_atom_site_label_3
_geom_angle
P2 Ni1 P1 78.48(5)
P3 Ni1 P1 95.88(6)
P3 Ni1 P2 155.71(6)
P3 Ni1 P4 78.94(5)
P4 Ni1 P1 154.67(6)
P4 Ni1 P2 96.00(6)
O1 Ni1 P1 92.05(12)
O1 Ni1 P2 94.88(11)
O1 Ni1 P3 109.01(12)
O1 Ni1 P4 113.15(12)
C1 P1 Ni1 107.98(18)
C3 P1 Ni1 105.5(2)
C3 P1 C1 104.4(3)
C9 P1 Ni1 125.78(18)
C9 P1 C1 107.2(3)
C9 P1 C3 104.0(3)
C2 P2 Ni1 107.26(17)
C4 P2 Ni1 107.76(18)
C4 P2 C2 105.0(3)
C15 P2 Ni1 125.72(17)
C15 P2 C2 106.8(3)
C15 P2 C4 102.6(3)
C5 P3 Ni1 105.87(17)
C7 P3 Ni1 109.81(19)
C7 P3 C5 104.2(3)
C21 P3 Ni1 127.20(18)
C21 P3 C5 104.9(3)
C21 P3 C7 102.7(2)
C6 P4 Ni1 105.28(19)
C8 P4 Ni1 111.11(19)
C8 P4 C6 101.1(3)
C27 P4 Ni1 126.58(19)
C27 P4 C6 105.9(3)
C27 P4 C8 104.0(3)
C1 N1 H1 107(5)
C1 N1 C2 116.0(4)
C2 N1 H1 109(5)
H2A N2 H2B 107.2
C5 N2 H2A 107.9
C5 N2 H2B 107.9
C6 N2 H2A 107.9
C6 N2 H2B 107.9
C6 N2 C5 117.8(4)
C33 O1 Ni1 123.0(4)
P1 C1 H1A 109.4
P1 C1 H1B 109.4
N1 C1 P1 111.2(4)
N1 C1 H1A 109.4
N1 C1 H1B 109.4
H1A C1 H1B 108.0
P2 C2 H2C 109.8
P2 C2 H2D 109.8
N1 C2 P2 109.6(3)
N1 C2 H2C 109.8
N1 C2 H2D 109.8
H2C C2 H2D 108.2
P1 C3 H3A 110.1
P1 C3 H3B 110.1
H3A C3 H3B 108.4
C4 C3 P1 108.1(4)
C4 C3 H3A 110.1
C4 C3 H3B 110.1
P2 C4 H4A 109.3
P2 C4 H4B 109.3
C3 C4 P2 111.6(4)
C3 C4 H4A 109.3
C3 C4 H4B 109.3
H4A C4 H4B 108.0
P3 C5 H5A 109.3
P3 C5 H5B 109.3
N2 C5 P3 111.6(4)
N2 C5 H5A 109.3
N2 C5 H5B 109.3
H5A C5 H5B 108.0
P4 C6 H6A 108.9
P4 C6 H6B 108.9
N2 C6 P4 113.2(4)
N2 C6 H6A 108.9
N2 C6 H6B 108.9
H6A C6 H6B 107.7
P3 C7 H7A 109.5
P3 C7 H7B 109.5
H7A C7 H7B 108.1
C8 C7 P3 110.7(3)
C8 C7 H7A 109.5
C8 C7 H7B 109.5
P4 C8 H8A 109.8
P4 C8 H8B 109.8
C7 C8 P4 109.4(4)
C7 C8 H8A 109.8
C7 C8 H8B 109.8
H8A C8 H8B 108.2
C10 C9 P1 124.0(5)
C10 C9 C14 118.5(6)
C14 C9 P1 117.5(5)
C9 C10 H10 119.9
C9 C10 C11 120.3(6)
C11 C10 H10 119.9
C10 C11 H11 120.0
C12 C11 C10 120.0(7)
C12 C11 H11 120.0
C11 C12 H12 120.0
C13 C12 C11 120.1(6)
C13 C12 H12 120.0
C12 C13 H13 119.6
C12 C13 C14 120.9(7)
C14 C13 H13 119.6
C9 C14 H14 119.9
C13 C14 C9 120.3(6)
C13 C14 H14 119.9
C16 C15 P2 123.1(4)
C20 C15 P2 117.3(5)
C20 C15 C16 119.4(6)
C15 C16 H16 120.3
C15 C16 C17 119.5(6)
C17 C16 H16 120.3
C16 C17 H17 119.9
C18 C17 C16 120.3(6)
C18 C17 H17 119.9
C17 C18 H18 119.3
C17 C18 C19 121.4(6)
C19 C18 H18 119.3
C18 C19 H19 120.6
C18 C19 C20 118.7(7)
C20 C19 H19 120.6
C15 C20 C19 120.7(7)
C15 C20 H20 119.7
C19 C20 H20 119.7
C22 C21 P3 124.1(4)
C22 C21 C26 119.1(5)
C26 C21 P3 116.7(5)
C21 C22 H22 119.3
C21 C22 C23 121.3(6)
C23 C22 H22 119.3
C22 C23 H23 120.6
C24 C23 C22 118.8(7)
C24 C23 H23 120.6
C23 C24 H24 119.7
C23 C24 C25 120.7(6)
C25 C24 H24 119.7
C24 C25 H25 119.9
C24 C25 C26 120.2(6)
C26 C25 H25 119.9
C21 C26 H26 120.1
C25 C26 C21 119.9(6)
C25 C26 H26 120.1
C28 C27 P4 123.3(5)
C32 C27 P4 117.0(5)
C32 C27 C28 119.7(6)
C27 C28 H28 119.9
C29 C28 C27 120.1(7)
C29 C28 H28 119.9
C28 C29 H29 120.0
C28 C29 C30 119.9(7)
C30 C29 H29 120.0
C29 C30 H30 119.8
C31 C30 C29 120.5(7)
C31 C30 H30 119.8
C30 C31 H31 120.3
C30 C31 C32 119.3(9)
C32 C31 H31 120.3
C27 C32 C31 120.4(8)
C27 C32 H32 119.8
C31 C32 H32 119.8
O1 C33 O2 128.0(5)
O1 C33 C34 115.7(5)
O2 C33 C34 116.2(5)
F1 C34 F2 108.8(7)
F1 C34 F3 107.5(6)
F1 C34 C33 113.1(5)
F2 C34 C33 108.9(6)
F3 C34 F2 105.2(6)
F3 C34 C33 113.1(6)
F5 B1 F4 109.3(5)
F5 B1 F7 110.0(6)
F6 B1 F4 109.1(6)
F6 B1 F5 109.7(6)
F6 B1 F7 109.8(5)
F7 B1 F4 108.9(6)
F8 B2 F10 110.4(5)
F8 B2 F11 108.2(5)
F9 B2 F8 110.5(5)
F9 B2 F10 109.3(5)
F9 B2 F11 110.4(5)
F10 B2 F11 108.0(5)
H1SA C1S H1SB 108.0
Cl1S C1S H1SA 109.3
Cl1S C1S H1SB 109.3
Cl2S C1S H1SA 109.3
Cl2S C1S H1SB 109.3
Cl2S C1S Cl1S 111.6(3)
O1S C2S C3S 121.0(9)
O1S C2S O2S 129.1(8)
O2S C2S C3S 109.8(9)
F1S C3S C2S 110.0(9)
F1S C3S F2S 116.6(13)
F1S C3S F3S 105.8(11)
F2S C3S C2S 113.6(10)
F2S C3S F3S 104.0(10)
F3S C3S C2S 105.7(9)
C2S O2S H2S 109.5
H4SA C4S H4SB 108.7
Cl3S C4S H4SA 110.6
Cl3S C4S H4SB 110.6
Cl3S C4S Cl4S 105.7(6)
Cl4S C4S H4SA 110.6
Cl4S C4S H4SB 110.6

loop_
_geom_bond_atom_site_label_1
_geom_bond_atom_site_label_2
_geom_bond_distance
Ni1 P1 2.2140(15)
Ni1 P2 2.2069(14)
Ni1 P3 2.1832(14)
Ni1 P4 2.1894(15)
Ni1 O1 2.145(4)
P1 C1 1.842(5)
P1 C3 1.828(5)
P1 C9 1.803(6)
P2 C2 1.839(5)
P2 C4 1.832(6)
P2 C15 1.809(6)
P3 C5 1.837(6)
P3 C7 1.837(5)
P3 C21 1.806(5)
P4 C6 1.848(6)
P4 C8 1.829(5)
P4 C27 1.805(6)
N1 H1 0.79(6)
N1 C1 1.465(7)
N1 C2 1.467(7)
N2 H2A 0.9900
N2 H2B 0.9900
N2 C5 1.506(7)
N2 C6 1.470(7)
O1 C33 1.229(7)
O2 C33 1.250(7)
F1 C34 1.294(8)
F2 C34 1.320(9)
F3 C34 1.316(8)
C1 H1A 0.9900
C1 H1B 0.9900
C2 H2C 0.9900
C2 H2D 0.9900
C3 H3A 0.9900
C3 H3B 0.9900
C3 C4 1.527(8)
C4 H4A 0.9900
C4 H4B 0.9900
C5 H5A 0.9900
C5 H5B 0.9900
C6 H6A 0.9900
C6 H6B 0.9900
C7 H7A 0.9900
C7 H7B 0.9900
C7 C8 1.521(8)
C8 H8A 0.9900
C8 H8B 0.9900
C9 C10 1.381(9)
C9 C14 1.400(8)
C10 H10 0.9500
C10 C11 1.404(9)
C11 H11 0.9500
C11 C12 1.369(10)
C12 H12 0.9500
C12 C13 1.365(10)
C13 H13 0.9500
C13 C14 1.377(9)
C14 H14 0.9500
C15 C16 1.390(8)
C15 C20 1.373(8)
C16 H16 0.9500
C16 C17 1.390(8)
C17 H17 0.9500
C17 C18 1.347(10)
C18 H18 0.9500
C18 C19 1.377(11)
C19 H19 0.9500
C19 C20 1.391(10)
C20 H20 0.9500
C21 C22 1.359(8)
C21 C26 1.382(8)
C22 H22 0.9500
C22 C23 1.401(9)
C23 H23 0.9500
C23 C24 1.353(10)
C24 H24 0.9500
C24 C25 1.375(10)
C25 H25 0.9500
C25 C26 1.380(9)
C26 H26 0.9500
C27 C28 1.394(8)
C27 C32 1.384(10)
C28 H28 0.9500
C28 C29 1.379(10)
C29 H29 0.9500
C29 C30 1.388(12)
C30 H30 0.9500
C30 C31 1.388(13)
C31 H31 0.9500
C31 C32 1.390(10)
C32 H32 0.9500
C33 C34 1.542(8)
B1 F4 1.406(9)
B1 F5 1.385(10)
B1 F6 1.377(8)
B1 F7 1.387(8)
B2 F8 1.382(7)
B2 F9 1.381(7)
B2 F10 1.386(8)
B2 F11 1.402(7)
C1S H1SA 0.9900
C1S H1SB 0.9900
C1S Cl1S 1.782(7)
C1S Cl2S 1.758(7)
C2S C3S 1.572(12)
C2S O1S 1.196(12)
C2S O2S 1.280(11)
C3S F1S 1.268(12)
C3S F2S 1.285(15)
C3S F3S 1.326(13)
O2S H2S 0.8400
C4S H4SA 0.9900
C4S H4SB 0.9900
C4S Cl3S 1.745(11)
C4S Cl4S 1.907(12)

loop_
_geom_torsion_atom_site_label_1
_geom_torsion_atom_site_label_2
_geom_torsion_atom_site_label_3
_geom_torsion_atom_site_label_4
_geom_torsion
Ni1 P1 C1 N1 9.9(4)
Ni1 P1 C3 C4 -45.5(4)
Ni1 P1 C9 C10 110.4(5)
Ni1 P1 C9 C14 -70.5(5)
Ni1 P2 C2 N1 -24.7(4)
Ni1 P2 C4 C3 24.4(5)
Ni1 P2 C15 C16 -130.5(4)
Ni1 P2 C15 C20 54.4(6)
Ni1 P3 C5 N2 -24.0(4)
Ni1 P3 C7 C8 32.6(4)
Ni1 P3 C21 C22 -119.5(5)
Ni1 P3 C21 C26 64.0(5)
Ni1 P4 C6 N2 19.4(4)
Ni1 P4 C8 C7 -29.1(4)
Ni1 P4 C27 C28 101.1(5)
Ni1 P4 C27 C32 -79.7(6)
Ni1 O1 C33 O2 -4.6(10)
Ni1 O1 C33 C34 171.8(4)
P1 C3 C4 P2 12.8(5)
P1 C9 C10 C11 177.0(5)
P1 C9 C14 C13 -176.7(5)
P2 C15 C16 C17 -174.5(4)
P2 C15 C20 C19 174.7(7)
P3 C7 C8 P4 -2.2(5)
P3 C21 C22 C23 -177.1(5)
P3 C21 C26 C25 176.3(5)
P4 C27 C28 C29 -179.8(5)
P4 C27 C32 C31 -178.7(8)
O1 C33 C34 F1 27.6(10)
O1 C33 C34 F2 -93.5(7)
O1 C33 C34 F3 150.0(6)
O2 C33 C34 F1 -155.6(7)
O2 C33 C34 F2 83.3(8)
O2 C33 C34 F3 -33.2(9)
C1 P1 C3 C4 68.2(5)
C1 P1 C9 C10 -18.0(6)
C1 P1 C9 C14 161.1(4)
C1 N1 C2 P2 -60.0(5)
C2 P2 C4 C3 -89.7(5)
C2 P2 C15 C16 -3.7(5)
C2 P2 C15 C20 -178.8(5)
C2 N1 C1 P1 69.1(5)
C3 P1 C1 N1 -102.0(4)
C3 P1 C9 C10 -128.3(5)
C3 P1 C9 C14 50.8(5)
C4 P2 C2 N1 89.8(4)
C4 P2 C15 C16 106.5(5)
C4 P2 C15 C20 -68.6(6)
C5 P3 C7 C8 -80.4(4)
C5 P3 C21 C22 4.4(6)
C5 P3 C21 C26 -172.1(4)
C5 N2 C6 P4 57.8(5)
C6 P4 C8 C7 82.3(4)
C6 P4 C27 C28 -22.5(6)
C6 P4 C27 C32 156.7(6)
C6 N2 C5 P3 -55.0(6)
C7 P3 C5 N2 91.8(4)
C7 P3 C21 C22 113.0(5)
C7 P3 C21 C26 -63.5(5)
C8 P4 C6 N2 -96.3(4)
C8 P4 C27 C28 -128.6(5)
C8 P4 C27 C32 50.7(6)
C9 P1 C1 N1 148.0(4)
C9 P1 C3 C4 -179.5(4)
C9 C10 C11 C12 0.9(10)
C10 C9 C14 C13 2.4(9)
C10 C11 C12 C13 0.0(10)
C11 C12 C13 C14 0.4(10)
C12 C13 C14 C9 -1.6(9)
C14 C9 C10 C11 -2.0(9)
C15 P2 C2 N1 -161.7(4)
C15 P2 C4 C3 158.8(4)
C15 C16 C17 C18 -0.1(9)
C16 C15 C20 C19 -0.6(12)
C16 C17 C18 C19 -0.2(11)
C17 C18 C19 C20 0.1(14)
C18 C19 C20 C15 0.3(14)
C20 C15 C16 C17 0.5(9)
C21 P3 C5 N2 -160.6(4)
C21 P3 C7 C8 170.3(4)
C21 C22 C23 C24 2.0(11)
C22 C21 C26 C25 -0.4(9)
C22 C23 C24 C25 -2.1(11)
C23 C24 C25 C26 1.1(10)
C24 C25 C26 C21 0.2(10)
C26 C21 C22 C23 -0.7(10)
C27 P4 C6 N2 155.5(4)
C27 P4 C8 C7 -168.0(4)
C27 C28 C29 C30 -0.8(10)
C28 C27 C32 C31 0.6(12)
C28 C29 C30 C31 -0.8(12)
C29 C30 C31 C32 2.3(15)
C30 C31 C32 C27 -2.2(15)
C32 C27 C28 C29 1.0(9)
O1S C2S C3S F1S 20.8(17)
O1S C2S C3S F2S 153.5(13)
O1S C2S C3S F3S -93.1(12)
O2S C2S C3S F1S -162.0(12)
O2S C2S C3S F2S -29.2(15)
O2S C2S C3S F3S 84.1(12)
